data_7113280
loop_
_publ_author_name
'Sreekanth, B. R.'
'Vishweshwar, Peddy'
'Vyas, K.'

_publ_section_title
;
 Supramolecular synthon polymorphism in 2 : 1 co-crystal of
 4-hydroxybenzoic acid and 2,3,5,6-tetramethylpyrazine
;
_journal_coden_ASTM CHCOFS
_journal_issue 23
_journal_name_full
;
 Chemical Communications (Cambridge, United Kingdom)
;
_journal_page_first 2375
_journal_page_last 2377
_journal_paper_doi 10.1039/b700082k
_journal_year 2007
_chemical_formula_moiety 'C8 H12 N2, 2(C7 H6 O3)'
_chemical_formula_sum 'C22 H24 N2 O6'
_chemical_formula_weight 412.44
_space_group_IT_number 4
_symmetry_cell_setting monoclinic
_symmetry_Int_Tables_number 4
_symmetry_space_group_name_Hall 'P 2yb'
_symmetry_space_group_name_H-M 'P 1 21 1'
_cell_angle_alpha 90
_cell_angle_beta 102.440(5)
_cell_angle_gamma 90
_cell_formula_units_Z 4
_cell_length_a 13.039(7)
_cell_length_b 7.401(4)
_cell_length_c 22.560(12)
_cell_measurement_reflns_used 7702
_cell_measurement_temperature 298
_cell_measurement_theta_max 27.5
_cell_measurement_theta_min 1.7
_cell_volume 2126(2)
_computing_cell_refinement CrystalClear
_computing_data_collection CrystalClear
_computing_data_reduction CrystalStructure
_computing_molecular_graphics 'X-seed 2.0'
_computing_publication_material 'CrystalStructure 3.6.0'
_computing_structure_refinement CRYSTALS
_computing_structure_solution SIR92
_diffrn_detector_area_resol_mean 7.31
_diffrn_measured_fraction_theta_full 0.9771
_diffrn_measured_fraction_theta_max 0.9771
_diffrn_measurement_device_type 'Rigaku Mercury'
_diffrn_measurement_method \w
_diffrn_radiation_type 'Mo K\a'
_diffrn_radiation_wavelength 0.7107
_diffrn_reflns_av_R_equivalents 0.060
_diffrn_reflns_limit_h_max 16
_diffrn_reflns_limit_h_min -14
_diffrn_reflns_limit_k_max 9
_diffrn_reflns_limit_k_min -9
_diffrn_reflns_limit_l_max 29
_diffrn_reflns_limit_l_min -29
_diffrn_reflns_number 24455
_diffrn_reflns_theta_full 27.51
_diffrn_reflns_theta_max 27.51
_exptl_absorpt_coefficient_mu 0.094
_exptl_absorpt_correction_T_max 0.959
_exptl_absorpt_correction_T_min 0.956
_exptl_absorpt_correction_type multi-scan
_exptl_absorpt_process_details 'Jacobson, R. (1998) Private communication'
_exptl_crystal_colour colourless
_exptl_crystal_density_diffrn 1.289
_exptl_crystal_density_method 'not measured'
_exptl_crystal_description block
_exptl_crystal_F_000 872.00
_exptl_crystal_size_max 0.50
_exptl_crystal_size_mid 0.50
_exptl_crystal_size_min 0.45
_refine_diff_density_max 0.30
_refine_diff_density_min -0.31
_refine_ls_extinction_coef 291.2(27)
_refine_ls_extinction_method 'Larson (1970) Crystallographic Computing eq. 22'
_refine_ls_goodness_of_fit_ref 0.886
_refine_ls_hydrogen_treatment mixed
_refine_ls_number_parameters 602
_refine_ls_number_reflns 5150
_refine_ls_R_factor_gt 0.0540
_refine_ls_shift/su_max 0.1630
_refine_ls_structure_factor_coef Fsqd
_refine_ls_weighting_details
;
Chebychev polynomial with 3 parameters (Carruthers & Watkin, 1979)
7999.9600 10996.6000 3059.0400
;
_refine_ls_weighting_scheme calc
_refine_ls_wR_factor_ref 0.1210
_reflns_number_gt 1964
_reflns_number_total 5150
_reflns_threshold_expression F^2^>2.0\s(F^2^)
_cod_duplicate_entry 7101969
_cod_data_source_file b700082k.txt
_cod_data_source_block 4HBA_TMP_form_1
_cod_original_cell_volume 2125.8(19)
_cod_original_formula_sum 'C22 H24 N2 O6 '
_cod_database_code 7113280

loop_
_symmetry_equiv_pos_site_id
_symmetry_equiv_pos_as_xyz
1 +X,+Y,+Z
2 -X,1/2+Y,-Z

loop_
_atom_site_aniso_label
_atom_site_aniso_U_11
_atom_site_aniso_U_22
_atom_site_aniso_U_33
_atom_site_aniso_U_23
_atom_site_aniso_U_13
_atom_site_aniso_U_12
N1 0.051(2) 0.065(3) 0.057(2) -0.006(2) 0.010(2) -0.009(2)
N2 0.061(2) 0.077(3) 0.050(2) 0.003(2) 0.013(2) 0.004(2)
C29 0.058(3) 0.086(4) 0.047(2) 0.002(3) 0.004(2) -0.002(3)
C30 0.078(3) 0.081(4) 0.032(2) 0.000(3) 0.009(2) -0.008(3)
C31 0.071(3) 0.056(3) 0.042(2) 0.006(2) 0.016(2) 0.001(3)
C32 0.052(2) 0.067(3) 0.046(2) -0.010(3) 0.011(2) -0.004(3)
C33 0.092(4) 0.145(8) 0.062(3) 0.003(4) 0.028(3) -0.029(5)
C34 0.086(4) 0.203(10) 0.050(3) 0.031(5) 0.007(3) -0.004(6)
C35 0.060(3) 0.114(6) 0.072(3) 0.003(4) 0.026(2) 0.000(4)
C36 0.080(3) 0.093(5) 0.047(2) 0.002(3) 0.011(2) 0.002(4)
N3 0.065(2) 0.061(3) 0.056(2) -0.005(2) 0.016(2) -0.003(2)
N4 0.063(2) 0.077(3) 0.049(2) -0.003(2) 0.016(2) 0.001(2)
C37 0.076(3) 0.060(3) 0.050(2) -0.002(2) 0.020(2) -0.017(3)
C38 0.061(3) 0.058(3) 0.047(2) -0.001(2) 0.011(2) -0.005(3)
C39 0.059(3) 0.086(4) 0.045(2) 0.002(3) 0.015(2) 0.007(3)
C40 0.065(3) 0.053(3) 0.050(2) -0.004(2) 0.013(2) 0.006(3)
C41 0.079(3) 0.131(7) 0.074(3) 0.016(4) 0.034(3) -0.011(5)
C42 0.080(3) 0.122(6) 0.054(3) 0.012(4) 0.017(2) -0.008(4)
C43 0.091(4) 0.157(8) 0.057(3) 0.004(4) 0.031(3) -0.005(5)
C44 0.095(4) 0.082(5) 0.050(3) 0.006(3) 0.009(3) 0.017(4)
O1 0.049(2) 0.084(3) 0.112(3) -0.010(3) -0.004(2) 0.000(2)
O2 0.066(2) 0.054(2) 0.112(3) 0.001(2) -0.003(2) -0.002(2)
O3 0.056(2) 0.067(3) 0.090(3) -0.013(2) -0.003(2) -0.005(2)
C1 0.067(3) 0.051(3) 0.045(2) -0.001(2) 0.022(2) 0.001(2)
C2 0.041(2) 0.050(3) 0.063(3) 0.004(2) 0.011(2) 0.011(2)
C3 0.040(2) 0.081(4) 0.057(3) -0.010(3) 0.002(2) 0.006(3)
C4 0.056(3) 0.057(3) 0.045(2) -0.008(2) 0.008(2) 0.001(2)
C5 0.067(3) 0.052(3) 0.054(2) -0.002(2) 0.014(2) 0.010(3)
C6 0.049(2) 0.075(4) 0.053(2) -0.012(3) 0.012(2) 0.003(3)
C7 0.053(3) 0.052(3) 0.063(3) -0.004(3) 0.008(2) -0.005(2)
O4 0.073(2) 0.110(4) 0.085(3) 0.007(3) 0.018(2) 0.005(3)
O5 0.064(2) 0.118(4) 0.100(3) -0.014(3) 0.014(2) -0.001(3)
O6 0.077(3) 0.179(6) 0.079(3) 0.007(4) 0.008(2) 0.011(4)
C8 0.054(3) 0.059(3) 0.082(3) 0.000(3) 0.009(2) -0.010(3)
C9 0.066(3) 0.074(4) 0.089(4) 0.015(4) 0.023(3) 0.000(3)
C10 0.074(4) 0.095(5) 0.073(3) 0.006(4) 0.019(3) 0.005(4)
C11 0.070(3) 0.090(5) 0.088(4) 0.023(4) 0.008(3) -0.001(4)
C12 0.063(3) 0.109(6) 0.104(5) 0.008(5) 0.024(3) 0.005(4)
C13 0.064(3) 0.086(4) 0.076(3) -0.006(3) 0.015(3) -0.005(3)
C14 0.065(3) 0.058(4) 0.101(4) 0.006(3) 0.020(3) -0.014(3)
O7 0.058(2) 0.068(3) 0.110(3) -0.002(3) 0.007(2) 0.001(2)
O8 0.066(2) 0.056(2) 0.101(3) -0.004(2) 0.001(2) 0.002(2)
O9 0.071(2) 0.072(3) 0.104(3) -0.033(3) 0.017(2) -0.016(2)
C15 0.030(2) 0.077(3) 0.044(2) 0.000(2) -0.002(2) 0.004(2)
C16 0.063(3) 0.051(3) 0.060(3) -0.004(3) 0.004(2) -0.004(3)
C17 0.072(3) 0.057(3) 0.064(3) 0.005(3) 0.022(2) -0.003(3)
C18 0.045(2) 0.065(3) 0.062(3) -0.004(3) 0.014(2) 0.004(3)
C19 0.059(3) 0.045(3) 0.070(3) -0.005(3) 0.009(2) 0.001(2)
C20 0.061(3) 0.057(3) 0.058(2) 0.000(3) 0.016(2) 0.009(3)
C21 0.049(3) 0.081(4) 0.046(2) 0.009(3) 0.012(2) 0.004(3)
O10 0.071(2) 0.123(4) 0.090(3) -0.006(3) 0.005(2) 0.020(3)
O11 0.055(2) 0.121(4) 0.099(3) 0.000(3) 0.019(2) -0.004(3)
O12 0.061(2) 0.144(5) 0.086(3) 0.000(3) 0.012(2) 0.010(3)
C22 0.058(3) 0.062(3) 0.079(3) 0.015(3) 0.019(2) -0.005(3)
C23 0.059(3) 0.077(4) 0.079(3) 0.025(3) 0.021(3) 0.001(3)
C24 0.074(3) 0.100(5) 0.072(3) 0.018(4) 0.035(3) 0.008(4)
C25 0.058(3) 0.086(5) 0.086(4) 0.006(4) 0.017(3) 0.007(3)
C26 0.047(3) 0.084(4) 0.100(4) -0.005(4) 0.014(3) 0.019(3)
C27 0.072(3) 0.066(4) 0.077(3) -0.002(3) 0.030(3) 0.014(3)
C28 0.073(3) 0.046(3) 0.089(4) 0.007(3) 0.024(3) -0.008(3)

loop_
_atom_site_label
_atom_site_type_symbol
_atom_site_thermal_displace_type
_atom_site_fract_x
_atom_site_fract_y
_atom_site_fract_z
_atom_site_occupancy
_atom_site_U_iso_or_equiv
_atom_site_calc_flag
_atom_site_refinement_flags
N1 N Uani 0.8429(3) 0.6929(7) 0.5851(2) 1.000 0.0579(14) . .
N2 N Uani 0.6288(3) 0.6832(7) 0.5422(2) 1.000 0.0625(14) . .
C29 C Uani 0.8018(4) 0.7194(9) 0.5268(2) 1.000 0.0648(18) . .
C30 C Uani 0.6948(4) 0.7163(9) 0.5053(2) 1.000 0.0641(18) . .
C31 C Uani 0.6707(4) 0.6576(7) 0.6014(2) 1.000 0.0558(16) . .
C32 C Uani 0.7796(3) 0.6645(8) 0.6235(2) 1.000 0.0549(14) . .
C33 C Uani 0.8773(4) 0.7513(12) 0.4855(2) 1.000 0.098(3) . .
C34 C Uani 0.6449(4) 0.7520(10) 0.4394(2) 1.000 0.114(4) . .
C35 C Uani 0.5956(4) 0.6251(11) 0.6414(2) 1.000 0.080(2) . .
C36 C Uani 0.8272(4) 0.6378(9) 0.6894(2) 1.000 0.074(2) . .
N3 N Uani -0.8784(3) 0.6931(7) -0.0930(2) 1.000 0.0602(14) . .
N4 N Uani -0.6641(3) 0.6722(7) -0.0529(2) 1.000 0.0624(14) . .
C37 C Uani -0.8356(4) 0.6539(8) -0.0350(2) 1.000 0.0610(16) . .
C38 C Uani -0.7280(4) 0.6407(8) -0.0144(2) 1.000 0.0554(16) . .
C39 C Uani -0.7072(4) 0.7083(9) -0.1113(2) 1.000 0.0628(18) . .
C40 C Uani -0.8152(4) 0.7166(7) -0.1317(2) 1.000 0.0559(16) . .
C41 C Uani -0.9113(4) 0.6309(12) 0.0064(2) 1.000 0.092(3) . .
C42 C Uani -0.6784(4) 0.6000(11) 0.0499(2) 1.000 0.085(2) . .
C43 C Uani -0.6348(4) 0.7379(13) -0.1540(2) 1.000 0.099(3) . .
C44 C Uani -0.8680(4) 0.7463(9) -0.1971(2) 1.000 0.077(2) . .
O1 O Uani 1.5007(3) 1.4117(6) 0.7666(2) 1.000 0.0849(16) . .
O2 O Uani 1.6106(3) 1.1788(6) 0.7856(2) 1.000 0.0807(14) . .
O3 O Uani 1.9181(3) 1.8298(6) 0.8747(2) 1.000 0.0738(16) . .
C1 C Uani 1.6785(4) 1.4711(7) 0.8126(2) 1.000 0.0528(16) . .
C2 C Uani 1.7799(3) 1.4065(7) 0.8340(2) 1.000 0.0514(16) . .
C3 C Uani 1.8602(4) 1.5226(9) 0.8541(2) 1.000 0.0606(18) . .
C4 C Uani 1.8432(4) 1.7055(8) 0.8552(2) 1.000 0.0531(16) . .
C5 C Uani 1.7415(4) 1.7748(8) 0.8338(2) 1.000 0.0575(16) . .
C6 C Uani 1.6605(4) 1.6556(8) 0.8136(2) 1.000 0.0589(16) . .
C7 C Uani 1.5933(4) 1.3440(7) 0.7871(2) 1.000 0.0567(17) . .
O4 O Uani 0.1223(3) 0.6237(7) 0.2589(2) 1.000 0.0892(18) . .
O5 O Uani 0.0061(3) 0.7217(8) 0.3100(2) 1.000 0.0946(18) . .
O6 O Uani 0.4077(4) 0.7074(12) 0.5217(2) 1.000 0.113(2) . .
C8 C Uani 0.1777(4) 0.6772(8) 0.3645(2) 1.000 0.0659(17) . .
C9 C Uani 0.1553(4) 0.7272(9) 0.4184(3) 1.000 0.075(2) . .
C10 C Uani 0.2331(4) 0.7348(11) 0.4711(3) 1.000 0.080(2) . .
C11 C Uani 0.3354(4) 0.6938(11) 0.4686(3) 1.000 0.084(2) . .
C12 C Uani 0.3579(4) 0.6356(11) 0.4153(3) 1.000 0.091(3) . .
C13 C Uani 0.2791(4) 0.6260(10) 0.3621(3) 1.000 0.0754(19) . .
C14 C Uani 0.0946(4) 0.6771(9) 0.3083(3) 1.000 0.074(2) . .
O7 O Uani 1.4666(3) 0.9609(6) 0.7291(2) 1.000 0.0803(16) . .
O8 O Uani 1.3556(3) 1.1932(6) 0.7130(2) 1.000 0.0769(14) . .
O9 O Uani 1.0457(3) 0.5582(6) 0.6123(2) 1.000 0.0826(16) . .
C15 C Uani 1.2891(3) 0.9061(8) 0.6818(2) 1.000 0.0518(14) . .
C16 C Uani 1.1892(4) 0.9750(8) 0.6625(2) 1.000 0.0594(17) . .
C17 C Uani 1.1056(4) 0.8624(8) 0.6389(2) 1.000 0.0632(17) . .
C18 C Uani 1.1231(3) 0.6734(8) 0.6348(2) 1.000 0.0570(16) . .
C19 C Uani 1.2231(4) 0.6080(7) 0.6550(2) 1.000 0.0587(17) . .
C20 C Uani 1.3064(4) 0.7176(8) 0.6780(2) 1.000 0.0582(16) . .
C21 C Uani 1.3733(4) 1.0266(9) 0.7096(2) 1.000 0.0584(18) . .
O10 O Uani -0.1458(3) 0.7635(8) 0.2137(2) 1.000 0.0965(18) . .
O11 O Uani -0.0302(3) 0.6773(8) 0.1601(2) 1.000 0.0913(18) . .
O12 O Uani -0.4470(3) 0.6206(9) -0.0407(2) 1.000 0.098(2) . .
C22 C Uani -0.2085(4) 0.6982(9) 0.1093(2) 1.000 0.0657(17) . .
C23 C Uani -0.1873(4) 0.6402(9) 0.0550(2) 1.000 0.0707(19) . .
C24 C Uani -0.2663(4) 0.6157(10) 0.0059(3) 1.000 0.079(2) . .
C25 C Uani -0.3732(4) 0.6506(10) 0.0094(3) 1.000 0.076(2) . .
C26 C Uani -0.3919(4) 0.7161(9) 0.0634(3) 1.000 0.077(2) . .
C27 C Uani -0.3103(4) 0.7366(8) 0.1134(3) 1.000 0.0696(19) . .
C28 C Uani -0.1217(4) 0.7159(8) 0.1635(3) 1.000 0.0684(19) . .
H331 H Uiso 0.88570 0.87840 0.48300 1.000 0.1190 calc R
H332 H Uiso 0.84870 0.70140 0.44670 1.000 0.1200 calc R
H333 H Uiso 0.94330 0.69750 0.50240 1.000 0.1190 calc R
H341 H Uiso 0.63550 0.64150 0.41760 1.000 0.1350 calc R
H342 H Uiso 0.68930 0.82820 0.42200 1.000 0.1350 calc R
H343 H Uiso 0.57890 0.81020 0.43590 1.000 0.1350 calc R
H351 H Uiso 0.57710 0.73660 0.65710 1.000 0.0980 calc R
H352 H Uiso 0.62850 0.54880 0.67380 1.000 0.0980 calc R
H353 H Uiso 0.53410 0.56790 0.61890 1.000 0.0980 calc R
H361 H Uiso 0.84220 0.51330 0.69710 1.000 0.0880 calc R
H362 H Uiso 0.77940 0.67800 0.71290 1.000 0.0880 calc R
H363 H Uiso 0.89060 0.70530 0.69890 1.000 0.0880 calc R
H411 H Uiso -0.91900 0.74650 0.02320 1.000 0.1140 calc R
H412 H Uiso -0.88220 0.54690 0.03730 1.000 0.1140 calc R
H413 H Uiso -0.97750 0.59070 -0.01610 1.000 0.1140 calc R
H421 H Uiso -0.66900 0.47300 0.05410 1.000 0.1030 calc R
H422 H Uiso -0.72230 0.64150 0.07560 1.000 0.1020 calc R
H423 H Uiso -0.61200 0.65830 0.06090 1.000 0.1030 calc R
H431 H Uiso -0.62130 0.86390 -0.15510 1.000 0.1220 calc R
H432 H Uiso -0.66690 0.69540 -0.19330 1.000 0.1220 calc R
H433 H Uiso -0.57070 0.67550 -0.13920 1.000 0.1220 calc R
H441 H Uiso -0.87690 0.63260 -0.21710 1.000 0.0910 calc R
H442 H Uiso -0.82420 0.82150 -0.21520 1.000 0.0910 calc R
H443 H Uiso -0.93480 0.80040 -0.19920 1.000 0.0910 calc R
H2 H Uiso 1.79380 1.28060 0.83330 1.000 0.0620 calc R
H3 H Uiso 1.92890 1.47700 0.86930 1.000 0.0710 calc R
H5 H Uiso 1.72880 1.90120 0.83410 1.000 0.0690 calc R
H6 H Uiso 1.59180 1.70270 0.79940 1.000 0.0710 calc R
H101 H Uiso 1.44410 1.33390 0.74960 1.000 0.0980 calc R
H103 H Uiso 1.977(3) 1.781(6) 0.886(2) 1.000 0.031(11) d .
H9 H Uiso 0.08510 0.75750 0.41990 1.000 0.0920 calc R
H10 H Uiso 0.21550 0.76980 0.50820 1.000 0.0970 calc R
H12 H Uiso 0.42760 0.60100 0.41410 1.000 0.1100 calc R
H13 H Uiso 0.29530 0.58680 0.32510 1.000 0.0900 calc R
H104 H Uiso 0.07110 0.62020 0.22190 1.000 0.1070 calc R
H106 H Uiso 0.471(6) 0.72(2) 0.518(4) 1.000 0.17(4) d .
H16 H Uiso 1.17710 1.10100 0.66520 1.000 0.0700 calc R
H17 H Uiso 1.03680 0.90930 0.62470 1.000 0.0770 calc R
H19 H Uiso 1.23490 0.48150 0.65380 1.000 0.0700 calc R
H20 H Uiso 1.37560 0.67140 0.69090 1.000 0.0710 calc R
H107 H Uiso 1.52380 1.03620 0.74720 1.000 0.0940 calc R
H109 H Uiso 0.974(6) 0.64(2) 0.612(4) 1.000 0.22(5) d .
H23 H Uiso -0.11710 0.61680 0.05170 1.000 0.0860 calc R
H24 H Uiso -0.25130 0.57510 -0.03130 1.000 0.0980 calc R
H26 H Uiso -0.46170 0.74550 0.06610 1.000 0.0920 calc R
H27 H Uiso -0.32510 0.77710 0.15060 1.000 0.0860 calc R
H110 H Uiso -0.09360 0.77290 0.25010 1.000 0.1140 calc R
H112 H Uiso -0.512(6) 0.64(2) -0.030(3) 1.000 0.19(4) d .

loop_
_atom_type_symbol
_atom_type_description
_atom_type_scat_dispersion_real
_atom_type_scat_dispersion_imag
_atom_type_scat_source
C C 0.003 0.002
;
International Tables for Crystallography
(1992, Vol. C, Tables 4.2.6.8 and 6.1.1.4)
;
H H 0.000 0.000
;
International Tables for Crystallography
(1992, Vol. C, Table 6.1.1.4)
;
N N 0.006 0.003
;
International Tables for Crystallography
(1992, Vol. C, Tables 4.2.6.8 and 6.1.1.4)
;
O O 0.011 0.006
;
International Tables for Crystallography
(1992, Vol. C, Tables 4.2.6.8 and 6.1.1.4)
;

loop_
_geom_angle_atom_site_label_1
_geom_angle_atom_site_label_2
_geom_angle_atom_site_label_3
_geom_angle
_geom_angle_publ_flag
C7 O1 H101 120.00 no
C4 O3 H103 111(3) no
C14 O4 H104 119.00 no
C11 O6 H106 115(6) no
C21 O7 H107 121.00 no
C18 O9 H109 103(6) no
C29 N1 C32 119.6(4) no
C30 N2 C31 117.7(4) no
C28 O10 H110 121.00 no
C25 O12 H112 106(5) no
C37 N3 C40 118.8(4) no
C38 N4 C39 118.7(4) no
C30 C29 C33 122.1(4) no
N1 C29 C33 117.2(4) no
N1 C29 C30 120.7(5) no
N2 C30 C34 116.4(4) no
N2 C30 C29 121.4(4) no
C29 C30 C34 122.2(4) no
C32 C31 C35 122.6(4) no
N2 C31 C32 120.9(4) no
N2 C31 C35 116.5(4) no
N1 C32 C36 118.9(4) no
N1 C32 C31 119.7(4) no
C31 C32 C36 121.4(4) no
H331 C33 H332 111.00 no
C29 C33 H332 109.00 no
C29 C33 H333 110.00 no
C29 C33 H331 107.00 no
H332 C33 H333 110.00 no
H331 C33 H333 109.00 no
H341 C34 H343 110.00 no
C30 C34 H343 111.00 no
H342 C34 H343 109.00 no
C30 C34 H342 110.00 no
C30 C34 H341 110.00 no
H341 C34 H342 109.00 no
H351 C35 H353 109.00 no
H352 C35 H353 110.00 no
C31 C35 H352 108.00 no
C31 C35 H351 110.00 no
H351 C35 H352 110.00 no
C31 C35 H353 110.00 no
H361 C36 H363 110.00 no
C32 C36 H363 108.00 no
H362 C36 H363 111.00 no
C32 C36 H361 110.00 no
H361 C36 H362 110.00 no
C32 C36 H362 109.00 no
N3 C37 C38 121.5(4) no
C38 C37 C41 122.4(4) no
N3 C37 C41 116.1(4) no
N4 C38 C37 119.7(4) no
C37 C38 C42 122.6(4) no
N4 C38 C42 117.7(5) no
N4 C39 C43 118.0(4) no
C40 C39 C43 121.0(4) no
N4 C39 C40 121.0(4) no
C39 C40 C44 123.4(4) no
N3 C40 C44 116.4(4) no
N3 C40 C39 120.2(4) no
C37 C41 H412 108.00 no
C37 C41 H413 110.00 no
H411 C41 H413 109.00 no
C37 C41 H411 107.00 no
H411 C41 H412 111.00 no
H412 C41 H413 111.00 no
H421 C42 H423 109.00 no
H421 C42 H422 110.00 no
C38 C42 H422 110.00 no
H422 C42 H423 109.00 no
C38 C42 H423 110.00 no
C38 C42 H421 109.00 no
H432 C43 H433 110.00 no
H431 C43 H432 110.00 no
C39 C43 H431 108.00 no
H431 C43 H433 109.00 no
C39 C43 H432 110.00 no
C39 C43 H433 109.00 no
C40 C44 H441 109.00 no
H442 C44 H443 111.00 no
C40 C44 H442 108.00 no
H441 C44 H443 109.00 no
H441 C44 H442 110.00 no
C40 C44 H443 109.00 no
C6 C1 C7 121.2(5) no
C2 C1 C7 119.7(5) no
C2 C1 C6 119.0(5) no
C1 C2 C3 120.4(5) no
C2 C3 C4 121.0(5) no
O3 C4 C5 115.3(5) no
O3 C4 C3 124.9(5) no
C3 C4 C5 119.8(5) no
C4 C5 C6 118.7(5) no
C1 C6 C5 121.1(5) no
O1 C7 C1 117.3(5) no
O1 C7 O2 122.0(5) no
O2 C7 C1 120.8(5) no
C1 C2 H2 120.00 no
C3 C2 H2 119.00 no
C4 C3 H3 119.00 no
C2 C3 H3 120.00 no
C6 C5 H5 121.00 no
C4 C5 H5 121.00 no
C1 C6 H6 120.00 no
C5 C6 H6 118.00 no
C13 C8 C14 119.6(5) no
C9 C8 C14 120.5(5) no
C9 C8 C13 119.9(5) no
C8 C9 C10 121.2(5) no
C9 C10 C11 119.4(6) no
O6 C11 C12 124.0(5) no
C10 C11 C12 119.8(6) no
O6 C11 C10 116.1(6) no
C11 C12 C13 120.8(5) no
C8 C13 C12 118.8(6) no
O4 C14 C8 116.5(5) no
O5 C14 C8 120.0(6) no
O4 C14 O5 123.5(6) no
C8 C9 H9 119.00 no
C10 C9 H9 119.00 no
C9 C10 H10 120.00 no
C11 C10 H10 121.00 no
C13 C12 H12 119.00 no
C11 C12 H12 120.00 no
C8 C13 H13 121.00 no
C12 C13 H13 120.00 no
C16 C15 C21 119.0(5) no
C20 C15 C21 121.1(4) no
C16 C15 C20 119.8(5) no
C15 C16 C17 120.7(5) no
C16 C17 C18 119.5(5) no
O9 C18 C19 119.1(5) no
O9 C18 C17 122.3(4) no
C17 C18 C19 118.6(5) no
C18 C19 C20 122.5(5) no
C15 C20 C19 118.9(5) no
O7 C21 O8 121.2(5) no
O7 C21 C15 119.0(6) no
O8 C21 C15 119.8(5) no
C17 C16 H16 119.00 no
C15 C16 H16 120.00 no
C16 C17 H17 121.00 no
C18 C17 H17 119.00 no
C20 C19 H19 118.00 no
C18 C19 H19 119.00 no
C19 C20 H20 122.00 no
C15 C20 H20 119.00 no
C23 C22 C28 119.7(5) no
C27 C22 C28 120.1(5) no
C23 C22 C27 120.2(5) no
C22 C23 C24 120.4(5) no
C23 C24 C25 120.5(6) no
O12 C25 C24 117.0(6) no
C24 C25 C26 118.0(6) no
O12 C25 C26 125.0(5) no
C25 C26 C27 120.5(5) no
C22 C27 C26 120.3(6) no
O11 C28 C22 120.0(6) no
O10 C28 O11 122.4(6) no
O10 C28 C22 117.5(5) no
C22 C23 H23 120.00 no
C24 C23 H23 119.00 no
C23 C24 H24 120.00 no
C25 C24 H24 119.00 no
C25 C26 H26 119.00 no
C27 C26 H26 120.00 no
C22 C27 H27 120.00 no
C26 C27 H27 119.00 no

loop_
_geom_bond_atom_site_label_1
_geom_bond_atom_site_label_2
_geom_bond_distance
_geom_bond_publ_flag
O1 C7 1.297(7) no
O2 C7 1.245(7) no
O3 C4 1.345(7) no
O1 H101 0.9500 no
O3 H103 0.84(4) no
O4 C14 1.305(8) no
O5 C14 1.209(7) no
O6 C11 1.359(8) no
O4 H104 0.9500 no
O6 H106 0.85(9) no
O7 C21 1.296(7) no
O8 C21 1.260(8) no
O9 C18 1.335(7) no
O7 H107 0.9500 no
O9 H109 1.11(11) no
N1 C29 1.324(6) no
N1 C32 1.336(6) no
N2 C31 1.343(6) no
N2 C30 1.343(7) no
O10 C28 1.288(8) no
O11 C28 1.245(7) no
O12 C25 1.336(8) no
O10 H110 0.9500 no
O12 H112 0.94(9) no
N3 C40 1.335(7) no
N3 C37 1.339(6) no
N4 C38 1.347(7) no
N4 C39 1.343(6) no
C29 C30 1.375(7) no
C29 C33 1.513(7) no
C30 C34 1.512(6) no
C31 C32 1.401(7) no
C31 C35 1.487(7) no
C32 C36 1.496(6) no
C33 H332 0.9500 no
C33 H331 0.9500 no
C33 H333 0.9500 no
C34 H341 0.9500 no
C34 H343 0.9500 no
C34 H342 0.9500 no
C35 H351 0.9500 no
C35 H352 0.9500 no
C35 H353 0.9500 no
C36 H362 0.9500 no
C36 H361 0.9500 no
C36 H363 0.9500 no
C37 C38 1.383(7) no
C37 C41 1.508(7) no
C38 C42 1.486(7) no
C39 C40 1.385(7) no
C39 C43 1.503(7) no
C40 C44 1.504(6) no
C41 H411 0.9500 no
C41 H412 0.9500 no
C41 H413 0.9500 no
C42 H421 0.9500 no
C42 H423 0.9500 no
C42 H422 0.9500 no
C43 H431 0.9500 no
C43 H432 0.9500 no
C43 H433 0.9500 no
C44 H441 0.9500 no
C44 H443 0.9500 no
C44 H442 0.9500 no
C1 C2 1.391(7) no
C1 C6 1.387(8) no
C1 C7 1.475(7) no
C2 C3 1.355(7) no
C3 C4 1.373(9) no
C4 C5 1.407(8) no
C5 C6 1.376(8) no
C2 H2 0.9500 no
C3 H3 0.9500 no
C5 H5 0.9500 no
C6 H6 0.9500 no
C8 C14 1.480(8) no
C8 C13 1.388(8) no
C8 C9 1.362(8) no
C9 C10 1.388(9) no
C10 C11 1.381(8) no
C11 C12 1.367(9) no
C12 C13 1.404(9) no
C9 H9 0.9500 no
C10 H10 0.9500 no
C12 H12 0.9500 no
C13 H13 0.9500 no
C15 C21 1.448(8) no
C15 C20 1.419(8) no
C15 C16 1.379(7) no
C16 C17 1.384(8) no
C17 C18 1.424(8) no
C18 C19 1.373(7) no
C19 C20 1.365(8) no
C16 H16 0.9500 no
C17 H17 0.9500 no
C19 H19 0.9500 no
C20 H20 0.9500 no
C22 C28 1.482(8) no
C22 C23 1.381(7) no
C22 C27 1.380(8) no
C23 C24 1.353(8) no
C24 C25 1.436(8) no
C25 C26 1.381(9) no
C26 C27 1.382(9) no
C23 H23 0.9500 no
C24 H24 0.9500 no
C26 H26 0.9500 no
C27 H27 0.9500 no

loop_
_geom_hbond_atom_site_label_D
_geom_hbond_atom_site_label_H
_geom_hbond_atom_site_label_A
_geom_hbond_distance_DH
_geom_hbond_distance_HA
_geom_hbond_distance_DA
_geom_hbond_angle_DHA
_geom_hbond_site_symmetry_A
_geom_hbond_publ_flag
O1 H101 O8 0.9500 1.6400 2.583(6) 172.00 . yes
O3 H103 N3 0.84(4) 1.95(4) 2.786(6) 173(4) 1_866 yes
O4 H104 O11 0.9500 1.7500 2.678(6) 163.00 . yes
O6 H106 N2 0.85(9) 2.03(8) 2.825(7) 155(11) . yes
O7 H107 O2 0.9500 1.6500 2.592(6) 171.00 . yes
O9 H109 N1 1.11(11) 1.73(9) 2.768(6) 153(10) . yes
O10 H110 O5 0.9500 1.7000 2.624(6) 162.00 . yes
O12 H112 N4 0.94(9) 1.95(8) 2.811(6) 151(7) . yes

loop_
_geom_torsion_atom_site_label_1
_geom_torsion_atom_site_label_2
_geom_torsion_atom_site_label_3
_geom_torsion_atom_site_label_4
_geom_torsion
_geom_torsion_publ_flag
C32 N1 C29 C30 -0.6(9) no
C32 N1 C29 C33 179.9(6) no
C29 N1 C32 C31 1.9(9) no
C29 N1 C32 C36 -179.0(6) no
C31 N2 C30 C29 1.7(9) no
C31 N2 C30 C34 -177.6(5) no
C30 N2 C31 C32 -0.3(8) no
C30 N2 C31 C35 178.7(6) no
C37 N3 C40 C39 -2.8(8) no
C40 N3 C37 C38 1.2(9) no
C40 N3 C37 C41 179.4(6) no
C37 N3 C40 C44 175.5(5) no
C38 N4 C39 C43 -178.3(6) no
C39 N4 C38 C37 -2.8(9) no
C39 N4 C38 C42 179.6(6) no
C38 N4 C39 C40 1.2(9) no
N1 C29 C30 C34 178.0(6) no
C33 C29 C30 N2 178.3(6) no
C33 C29 C30 C34 -2.5(10) no
N1 C29 C30 N2 -1.3(10) no
N2 C31 C32 N1 -1.5(8) no
C35 C31 C32 N1 179.5(6) no
C35 C31 C32 C36 0.5(9) no
N2 C31 C32 C36 179.5(5) no
N3 C37 C38 N4 1.7(9) no
N3 C37 C38 C42 179.1(6) no
C41 C37 C38 N4 -176.4(6) no
C41 C37 C38 C42 1.0(10) no
N4 C39 C40 N3 1.7(9) no
N4 C39 C40 C44 -176.5(6) no
C43 C39 C40 N3 -178.8(6) no
C43 C39 C40 C44 3.0(10) no
C6 C1 C2 C3 -1.6(7) no
C7 C1 C2 C3 175.9(4) no
C2 C1 C6 C5 1.8(7) no
C7 C1 C6 C5 -175.8(4) no
C2 C1 C7 O1 -178.6(4) no
C2 C1 C7 O2 1.5(7) no
C6 C1 C7 O1 -1.1(7) no
C6 C1 C7 O2 178.9(5) no
C1 C2 C3 C4 1.6(7) no
C2 C3 C4 O3 179.6(5) no
C2 C3 C4 C5 -1.6(7) no
O3 C4 C5 C6 -179.4(4) no
C3 C4 C5 C6 1.7(7) no
C4 C5 C6 C1 -1.8(7) no
C13 C8 C9 C10 2.5(10) no
C14 C8 C9 C10 -177.5(6) no
C9 C8 C13 C12 -3.1(10) no
C14 C8 C13 C12 176.9(6) no
C9 C8 C14 O4 -178.6(6) no
C9 C8 C14 O5 0.0(10) no
C13 C8 C14 O4 1.4(9) no
C13 C8 C14 O5 -179.9(7) no
C8 C9 C10 C11 1.1(11) no
C9 C10 C11 O6 178.8(7) no
C9 C10 C11 C12 -4.0(12) no
O6 C11 C12 C13 -179.7(8) no
C10 C11 C12 C13 3.4(12) no
C11 C12 C13 C8 0.2(11) no
C20 C15 C16 C17 -0.6(7) no
C21 C15 C16 C17 -176.3(4) no
C16 C15 C20 C19 0.2(7) no
C21 C15 C20 C19 175.8(4) no
C16 C15 C21 O7 178.3(4) no
C16 C15 C21 O8 -3.6(7) no
C20 C15 C21 O7 2.7(7) no
C20 C15 C21 O8 -179.2(4) no
C15 C16 C17 C18 0.3(7) no
C16 C17 C18 O9 -179.8(4) no
C16 C17 C18 C19 0.5(7) no
O9 C18 C19 C20 179.3(4) no
C17 C18 C19 C20 -1.0(7) no
C18 C19 C20 C15 0.6(7) no
C27 C22 C23 C24 -1.9(10) no
C28 C22 C23 C24 177.0(6) no
C23 C22 C27 C26 0.5(10) no
C28 C22 C27 C26 -178.4(6) no
C23 C22 C28 O10 -177.3(6) no
C23 C22 C28 O11 -0.5(9) no
C27 C22 C28 O10 1.6(9) no
C27 C22 C28 O11 178.4(6) no
C22 C23 C24 C25 0.4(11) no
C23 C24 C25 O12 -179.0(7) no
C23 C24 C25 C26 2.5(11) no
O12 C25 C26 C27 177.8(7) no
C24 C25 C26 C27 -3.8(10) no
C25 C26 C27 C22 2.4(10) no
